data_1567683
loop_
_publ_author_name
'Mahawar, Pritam'
'Shukla, Pratima'
'Chandra Joshi, Prakash'
'Singh, Dharmendra'
'Kumar, Hemant'
'Mukherjee, Goutam'
'Nagendran, Selvarajan'

_publ_section_title
;
 Air and water stable germacarbonyl compounds
;
_journal_issue 42
_journal_name_full 'Chemical Science'
_journal_page_first 12382
_journal_page_last 12388
_journal_paper_doi 10.1039/D2SC01869A
_journal_volume 13
_journal_year 2022
_chemical_formula_moiety 'C39 H49 Cl Cu Ge N3 S Si2'
_chemical_formula_sum 'C39 H49 Cl Cu Ge N3 S Si2'
_chemical_formula_weight 819.66
_chemical_name_systematic DPMGe(S)N(TMS)2CuCl
_space_group_crystal_system triclinic
_space_group_IT_number 2
_space_group_name_Hall '-P 1'
_space_group_name_H-M_alt 'P -1'
_symmetry_Int_Tables_number 2
_atom_sites_solution_primary iterative
_audit_creation_date 2021-06-26
_audit_creation_method
;
Olex2 1.3
(compiled 2020.11.12 svn.r5f609507 for OlexSys, GUI svn.r6272)
;
_audit_update_record
;
2021-10-21 deposited with the CCDC.	2022-09-01 downloaded from the CCDC.
;
_cell_angle_alpha 83.360(1)
_cell_angle_beta 76.387(1)
_cell_angle_gamma 69.278(1)
_cell_formula_units_Z 2
_cell_length_a 10.9150(3)
_cell_length_b 12.0113(3)
_cell_length_c 17.7694(4)
_cell_measurement_reflns_used 9748
_cell_measurement_temperature 100(2)
_cell_measurement_theta_max 28.19
_cell_measurement_theta_min 2.22
_cell_volume 2116.37(9)
_computing_cell_refinement 'SAINT v8.37A (Bruker, 2015)'
_computing_data_reduction 'SAINT v8.37A (Bruker, 2015)'
_computing_molecular_graphics 'Olex2 1.3 (Dolomanov et al., 2009)'
_computing_publication_material 'Olex2 1.3 (Dolomanov et al., 2009)'
_computing_structure_refinement 'olex2.refine 1.3 (Bourhis et al., 2015)'
_computing_structure_solution 'olex2.solve 1.3 (Bourhis et al., 2015)'
_diffrn_ambient_temperature 100.0
_diffrn_measured_fraction_theta_full 0.9939
_diffrn_measured_fraction_theta_max 0.9936
_diffrn_measurement_device_type 'Bruker APEX-II CCD'
_diffrn_measurement_method '\f and \w scans'
_diffrn_radiation_type 'Mo K\a'
_diffrn_radiation_wavelength 0.71073
_diffrn_reflns_av_R_equivalents 0.0407
_diffrn_reflns_av_unetI/netI 0.0273
_diffrn_reflns_Laue_measured_fraction_full 0.9939
_diffrn_reflns_Laue_measured_fraction_max 0.9936
_diffrn_reflns_limit_h_max 14
_diffrn_reflns_limit_h_min -14
_diffrn_reflns_limit_k_max 15
_diffrn_reflns_limit_k_min -15
_diffrn_reflns_limit_l_max 23
_diffrn_reflns_limit_l_min -23
_diffrn_reflns_number 66778
_diffrn_reflns_point_group_measured_fraction_full 0.9939
_diffrn_reflns_point_group_measured_fraction_max 0.9936
_diffrn_reflns_theta_full 25.2417
_diffrn_reflns_theta_max 28.21
_diffrn_reflns_theta_min 1.81
_diffrn_source_current 1.0
_diffrn_source_power 0.05
_diffrn_source_voltage 50.0
_diffrn_standards_number 0
_exptl_absorpt_coefficient_mu 1.411
_exptl_absorpt_correction_T_max 0.7457
_exptl_absorpt_correction_T_min 0.7107
_exptl_absorpt_correction_type multi-scan
_exptl_absorpt_process_details
;
SADABS-2016/2 (Bruker,2016/2) was used for absorption correction.
wR2(int) was 0.0602 before and 0.0542 after correction.
The Ratio of minimum to maximum transmission is 0.9531.
The \l/2 correction factor is Not present.
;
_exptl_crystal_colour red
_exptl_crystal_colour_primary red
_exptl_crystal_density_diffrn 1.286
_exptl_crystal_description block
_exptl_crystal_F_000 852
_exptl_crystal_size_max 0.21
_exptl_crystal_size_mid 0.14
_exptl_crystal_size_min 0.11
_refine_diff_density_max 0.4566
_refine_diff_density_min -0.3421
_refine_diff_density_rms 0.0742
_refine_ls_d_res_high 0.7517
_refine_ls_d_res_low 11.2272
_refine_ls_goodness_of_fit_ref 1.0408
_refine_ls_hydrogen_treatment mixed
_refine_ls_matrix_type full
_refine_ls_number_constraints 66
_refine_ls_number_parameters 479
_refine_ls_number_reflns 10373
_refine_ls_number_restraints 0
_refine_ls_restrained_S_all 1.0408
_refine_ls_R_factor_all 0.0345
_refine_ls_R_factor_gt 0.0270
_refine_ls_shift/su_max 0.0035
_refine_ls_shift/su_mean 0.0001
_refine_ls_structure_factor_coef Fsqd
_refine_ls_weighting_details 'w=1/[\s^2^(Fo^2^)+(0.0275P)^2^+1.2212P] where P=(Fo^2^+2Fc^2^)/3'
_refine_ls_weighting_scheme calc
_refine_ls_wR_factor_gt 0.0643
_refine_ls_wR_factor_ref 0.0684
_reflns_Friedel_coverage 0.0
_reflns_limit_h_max 14
_reflns_limit_h_min -13
_reflns_limit_k_max 15
_reflns_limit_k_min -15
_reflns_limit_l_max 23
_reflns_limit_l_min 0
_reflns_number_gt 9017
_reflns_number_total 10373
_reflns_threshold_expression I>=2u(I)
_cod_data_source_file d2sc01869a2.cif
_cod_data_source_block pm391_0m_a
_cod_depositor_comments 'Adding full bibliography for 1567676--1567686.cif.'
_cod_database_code 1567683
_olex2_refinement_description
;
1.a Aromatic/amide H refined with riding coordinates:
 C32(H32), C9(H9), C7(H7), C6(H6), C3(H3), C4(H4), C5(H5)
1.b Idealised Me refined as rotating group:
 C37(H37a,H37b,H37c), C39(H39a,H39b,H39c), C35(H35a,H35b,H35c), C23(H23a,H23b,
 H23c), C34(H34a,H34b,H34c), C38(H38a,H38b,H38c), C31(H31a,H31b,H31c), C22(H22a,
 H22b,H22c), C36(H36a,H36b,H36c), C33(H33a,H33b,H33c)
;
_smtbx_masks_void_probe_radius 1.2
_smtbx_masks_void_truncation_radius 1.2
_olex2_submission_special_instructions 'No special instructions were received'

loop_
_space_group_symop_id
_space_group_symop_operation_xyz
1 x,y,z
2 -x,-y,-z

loop_
_atom_site_label
_atom_site_type_symbol
_atom_site_fract_x
_atom_site_fract_y
_atom_site_fract_z
_atom_site_U_iso_or_equiv
_atom_site_adp_type
_atom_site_occupancy
_atom_site_refinement_flags_posn
Ge1 Ge 0.625055(16) 0.337987(14) 0.725982(9) 0.01440(4) Uani 1.000000 .
Cu1 Cu 0.35145(2) 0.543175(19) 0.786960(12) 0.02283(5) Uani 1.000000 .
Si1 Si 0.83091(5) 0.34264(4) 0.57433(2) 0.01711(9) Uani 1.000000 .
Si2 Si 0.90968(4) 0.13891(4) 0.69294(3) 0.01805(9) Uani 1.000000 .
N2 N 0.52556(13) 0.22875(12) 0.75410(7) 0.0162(3) Uani 1.000000 .
N1 N 0.63930(13) 0.35578(12) 0.83053(7) 0.0171(3) Uani 1.000000 .
N3 N 0.78904(13) 0.26957(12) 0.66487(7) 0.0163(3) Uani 1.000000 .
C16 C 0.79795(16) 0.47683(15) 0.81107(9) 0.0179(3) Uani 1.000000 .
C20 C 0.84111(18) 0.64714(16) 0.74139(10) 0.0210(3) Uani 1.000000 .
H20 H 0.811(2) 0.7218(19) 0.7200(12) 0.0252(4) Uiso 1.000000 R
C25 C 0.51974(16) 0.16463(15) 0.62218(9) 0.0178(3) Uani 1.000000 .
C8 C 0.45829(16) 0.21478(15) 0.83062(9) 0.0181(3) Uani 1.000000 .
C21 C 0.74972(17) 0.59130(15) 0.77826(10) 0.0204(3) Uani 1.000000 .
C1 C 0.47406(16) 0.25775(15) 0.89624(9) 0.0189(3) Uani 1.000000 .
C30 C 0.44217(16) 0.24820(15) 0.57510(10) 0.0193(3) Uani 1.000000 .
C32 C 0.47696(17) 0.23332(16) 0.49511(10) 0.0223(3) Uani 1.000000 .
H32 H 0.42637(17) 0.29084(16) 0.46265(10) 0.0267(4) Uiso 1.000000 R
C19 C 0.97757(17) 0.59513(15) 0.73918(9) 0.0201(3) Uani 1.000000 .
C12 C 0.55953(16) 0.31970(15) 0.89671(9) 0.0195(3) Uani 1.000000 .
C17 C 0.93460(17) 0.42563(15) 0.81449(9) 0.0194(3) Uani 1.000000 .
C26 C 0.61894(16) 0.06028(15) 0.59056(10) 0.0196(3) Uani 1.000000 .
C11 C 0.48116(16) 0.17374(15) 0.70772(9) 0.0180(3) Uani 1.000000 .
C2 C 0.38841(17) 0.23555(16) 0.97163(9) 0.0213(3) Uani 1.000000 .
C13 C 0.58107(19) 0.35853(17) 0.96306(10) 0.0250(4) Uani 1.000000 .
H13 H 0.535(2) 0.3468(19) 1.0149(13) 0.0300(4) Uiso 1.000000 R
C37 C 1.06405(17) 0.16821(17) 0.69999(10) 0.0248(4) Uani 1.000000 .
H37a H 1.1309(5) 0.1470(11) 0.6516(3) 0.0372(5) Uiso 1.000000 GR
H37b H 1.0413(3) 0.2528(3) 0.7089(8) 0.0372(5) Uiso 1.000000 GR
H37c H 1.1007(8) 0.1201(9) 0.7431(5) 0.0372(5) Uiso 1.000000 GR
C18 C 1.02216(17) 0.48497(15) 0.77696(9) 0.0201(3) Uani 1.000000 .
H18 H 1.113(2) 0.4497(18) 0.7802(11) 0.0242(4) Uiso 1.000000 R
C28 C 0.65070(17) 0.04897(16) 0.51056(10) 0.0226(3) Uani 1.000000 .
H28 H 0.720(2) -0.0227(19) 0.4887(12) 0.0271(4) Uiso 1.000000 R
C29 C 0.58337(17) 0.13683(16) 0.46181(10) 0.0231(3) Uani 1.000000 .
C39 C 0.96246(18) 0.01841(16) 0.62124(11) 0.0270(4) Uani 1.000000 .
H39a H 0.8977(7) 0.0383(6) 0.5876(5) 0.0405(6) Uiso 1.000000 GR
H39b H 1.0513(6) 0.0118(8) 0.5897(5) 0.0405(6) Uiso 1.000000 GR
H39c H 0.9659(13) -0.0576(3) 0.64910(11) 0.0405(6) Uiso 1.000000 GR
C35 C 0.84055(18) 0.48997(16) 0.58826(10) 0.0234(3) Uani 1.000000 .
H35a H 0.7531(4) 0.5412(4) 0.6155(7) 0.0351(5) Uiso 1.000000 GR
H35b H 0.9079(9) 0.47936(19) 0.6189(6) 0.0351(5) Uiso 1.000000 GR
H35c H 0.8657(13) 0.5271(5) 0.53767(10) 0.0351(5) Uiso 1.000000 GR
C23 C 0.98552(18) 0.31440(16) 0.86339(11) 0.0260(4) Uani 1.000000 .
H23a H 1.0829(3) 0.2789(7) 0.8464(5) 0.0390(6) Uiso 1.000000 GR
H23b H 0.9635(12) 0.3349(2) 0.91790(14) 0.0390(6) Uiso 1.000000 GR
H23c H 0.9432(10) 0.2572(5) 0.8576(6) 0.0390(6) Uiso 1.000000 GR
C15 C 0.70473(16) 0.41677(15) 0.85694(9) 0.0193(3) Uani 1.000000 .
C9 C 0.37574(17) 0.14816(16) 0.83008(10) 0.0227(3) Uani 1.000000 .
H9 H 0.31977(17) 0.12504(16) 0.87389(10) 0.0273(4) Uiso 1.000000 R
C7 C 0.4421(2) 0.14632(17) 1.02380(10) 0.0282(4) Uani 1.000000 .
H7 H 0.5350(2) 0.10143(17) 1.01328(10) 0.0338(5) Uiso 1.000000 R
C34 C 0.71295(19) 0.35392(18) 0.51132(10) 0.0272(4) Uani 1.000000 .
H34a H 0.7096(10) 0.2747(3) 0.5064(6) 0.0408(6) Uiso 1.000000 GR
H34b H 0.6234(3) 0.4070(10) 0.5344(4) 0.0408(6) Uiso 1.000000 GR
H34c H 0.7437(8) 0.3861(11) 0.4600(3) 0.0408(6) Uiso 1.000000 GR
C38 C 0.84027(18) 0.08124(16) 0.78957(10) 0.0250(4) Uani 1.000000 .
H38a H 0.8203(12) 0.1398(5) 0.82875(16) 0.0375(5) Uiso 1.000000 GR
H38b H 0.7579(7) 0.0674(11) 0.7874(2) 0.0375(5) Uiso 1.000000 GR
H38c H 0.9061(5) 0.0063(6) 0.8032(4) 0.0375(5) Uiso 1.000000 GR
C27 C 0.68192(19) -0.04283(17) 0.64223(12) 0.0260(4) Uani 1.000000 .
H27a H 0.620(2) -0.081(2) 0.6670(14) 0.0390(6) Uiso 1.000000 R
H27b H 0.754(2) -0.102(2) 0.6131(13) 0.0390(6) Uiso 1.000000 R
H27c H 0.711(2) -0.015(2) 0.6836(13) 0.0390(6) Uiso 1.000000 R
C31 C 0.32002(18) 0.34991(16) 0.60873(11) 0.0253(4) Uani 1.000000 .
H31a H 0.2765(8) 0.3952(7) 0.56703(14) 0.0380(5) Uiso 1.000000 GR
H31b H 0.2574(6) 0.31847(17) 0.6460(6) 0.0380(5) Uiso 1.000000 GR
H31c H 0.3467(2) 0.4022(6) 0.6351(7) 0.0380(5) Uiso 1.000000 GR
C24 C 1.0726(2) 0.66067(18) 0.70199(11) 0.0258(4) Uani 1.000000 .
H24a H 1.040(2) 0.719(2) 0.6627(14) 0.0386(6) Uiso 1.000000 R
H24b H 1.083(2) 0.706(2) 0.7362(14) 0.0386(6) Uiso 1.000000 R
H24c H 1.157(2) 0.606(2) 0.6835(13) 0.0386(6) Uiso 1.000000 R
C10 C 0.39105(18) 0.12255(17) 0.75412(10) 0.0245(4) Uani 1.000000 .
H10 H 0.348(2) 0.0826(19) 0.7360(12) 0.0294(4) Uiso 1.000000 R
C14 C 0.67133(19) 0.41696(18) 0.93824(10) 0.0264(4) Uani 1.000000 .
H14 H 0.708(2) 0.4529(19) 0.9662(12) 0.0317(5) Uiso 1.000000 R
C22 C 0.60222(18) 0.66197(17) 0.78828(13) 0.0306(4) Uani 1.000000 .
H22a H 0.55018(19) 0.6148(5) 0.8196(7) 0.0458(6) Uiso 1.000000 GR
H22b H 0.5824(3) 0.7358(6) 0.8144(7) 0.0458(6) Uiso 1.000000 GR
H22c H 0.5783(3) 0.6812(11) 0.73736(13) 0.0458(6) Uiso 1.000000 GR
C36 C 1.00087(19) 0.25580(17) 0.51829(11) 0.0283(4) Uani 1.000000 .
H36a H 1.0680(3) 0.2441(11) 0.5493(3) 0.0425(6) Uiso 1.000000 GR
H36b H 1.0009(4) 0.1781(5) 0.5064(7) 0.0425(6) Uiso 1.000000 GR
H36c H 1.0224(6) 0.2998(6) 0.4699(4) 0.0425(6) Uiso 1.000000 GR
C6 C 0.3586(2) 0.12295(18) 1.09177(11) 0.0337(4) Uani 1.000000 .
H6 H 0.3947(2) 0.06120(18) 1.12713(11) 0.0404(5) Uiso 1.000000 R
C3 C 0.25290(19) 0.30240(19) 0.98831(11) 0.0306(4) Uani 1.000000 .
H3 H 0.21596(19) 0.36382(19) 0.95298(11) 0.0367(5) Uiso 1.000000 R
C33 C 0.6252(2) 0.1269(2) 0.37495(11) 0.0361(5) Uani 1.000000 .
H33a H 0.5568(8) 0.1865(9) 0.35055(12) 0.0541(7) Uiso 1.000000 GR
H33b H 0.7108(8) 0.1406(14) 0.35679(15) 0.0541(7) Uiso 1.000000 GR
H33c H 0.6351(15) 0.0470(5) 0.36111(12) 0.0541(7) Uiso 1.000000 GR
C4 C 0.1711(2) 0.2794(2) 1.05689(12) 0.0350(5) Uani 1.000000 .
H4 H 0.0787(2) 0.3260(2) 1.06866(12) 0.0420(5) Uiso 1.000000 R
C5 C 0.2242(2) 0.18902(18) 1.10770(11) 0.0325(4) Uani 1.000000 .
H5 H 0.1679(2) 0.17235(18) 1.15383(11) 0.0390(5) Uiso 1.000000 R
S1 S 0.49954(4) 0.49927(4) 0.68146(2) 0.02127(9) Uani 1.000000 .
Cl1 Cl 0.20585(5) 0.59248(5) 0.88997(3) 0.03397(11) Uani 1.000000 .

loop_
_atom_site_aniso_label
_atom_site_aniso_U_11
_atom_site_aniso_U_22
_atom_site_aniso_U_33
_atom_site_aniso_U_12
_atom_site_aniso_U_13
_atom_site_aniso_U_23
Ge1 0.01280(8) 0.01559(8) 0.01441(8) -0.00506(6) -0.00134(6) -0.00121(6)
Cu1 0.01665(10) 0.02425(11) 0.02630(11) -0.00384(8) -0.00459(8) -0.00560(8)
Si1 0.0188(2) 0.0191(2) 0.01437(19) -0.00926(18) -0.00067(16) -0.00119(16)
Si2 0.0142(2) 0.0170(2) 0.0212(2) -0.00472(17) -0.00136(17) -0.00045(17)
N2 0.0142(6) 0.0183(7) 0.0159(6) -0.0061(5) -0.0017(5) -0.0011(5)
N1 0.0148(6) 0.0212(7) 0.0156(6) -0.0071(5) -0.0014(5) -0.0026(5)
N3 0.0139(6) 0.0183(7) 0.0152(6) -0.0057(5) 0.0003(5) -0.0008(5)
C16 0.0185(8) 0.0200(8) 0.0177(7) -0.0082(6) -0.0036(6) -0.0051(6)
C20 0.0255(9) 0.0189(8) 0.0206(8) -0.0075(7) -0.0087(7) -0.0009(6)
C25 0.0155(7) 0.0213(8) 0.0193(7) -0.0096(6) -0.0033(6) -0.0019(6)
C8 0.0142(7) 0.0201(8) 0.0183(7) -0.0060(6) -0.0004(6) -0.0002(6)
C21 0.0197(8) 0.0214(8) 0.0223(8) -0.0064(7) -0.0069(6) -0.0058(6)
C1 0.0158(7) 0.0198(8) 0.0182(7) -0.0048(6) -0.0003(6) 0.0003(6)
C30 0.0170(8) 0.0198(8) 0.0230(8) -0.0078(6) -0.0046(6) -0.0029(6)
C32 0.0226(8) 0.0254(9) 0.0220(8) -0.0087(7) -0.0099(7) -0.0006(7)
C19 0.0237(8) 0.0240(8) 0.0149(7) -0.0110(7) -0.0024(6) -0.0039(6)
C12 0.0165(8) 0.0234(8) 0.0168(7) -0.0066(7) 0.0012(6) -0.0038(6)
C17 0.0200(8) 0.0207(8) 0.0187(7) -0.0071(7) -0.0048(6) -0.0031(6)
C26 0.0164(7) 0.0189(8) 0.0252(8) -0.0080(6) -0.0049(6) -0.0005(6)
C11 0.0143(7) 0.0196(8) 0.0207(8) -0.0054(6) -0.0048(6) -0.0011(6)
C2 0.0218(8) 0.0253(9) 0.0179(7) -0.0124(7) 0.0030(6) -0.0055(6)
C13 0.0275(9) 0.0316(10) 0.0172(8) -0.0134(8) 0.0009(7) -0.0063(7)
C37 0.0189(8) 0.0278(9) 0.0265(9) -0.0068(7) -0.0043(7) -0.0008(7)
C18 0.0180(8) 0.0234(8) 0.0195(8) -0.0065(7) -0.0038(6) -0.0043(6)
C28 0.0187(8) 0.0225(9) 0.0278(9) -0.0072(7) -0.0033(7) -0.0082(7)
C29 0.0230(8) 0.0291(9) 0.0219(8) -0.0119(7) -0.0056(7) -0.0066(7)
C39 0.0228(9) 0.0194(8) 0.0360(10) -0.0061(7) -0.0000(8) -0.0058(7)
C35 0.0276(9) 0.0250(9) 0.0206(8) -0.0152(7) -0.0017(7) 0.0009(7)
C23 0.0244(9) 0.0272(9) 0.0271(9) -0.0092(7) -0.0082(7) 0.0039(7)
C15 0.0173(8) 0.0210(8) 0.0201(8) -0.0064(6) -0.0030(6) -0.0046(6)
C9 0.0201(8) 0.0277(9) 0.0224(8) -0.0125(7) -0.0016(7) -0.0003(7)
C7 0.0308(10) 0.0252(9) 0.0247(9) -0.0100(8) 0.0027(7) -0.0017(7)
C34 0.0322(10) 0.0375(10) 0.0180(8) -0.0194(8) -0.0052(7) 0.0001(7)
C38 0.0223(9) 0.0231(9) 0.0265(9) -0.0063(7) -0.0049(7) 0.0067(7)
C27 0.0202(9) 0.0226(9) 0.0324(10) -0.0055(7) -0.0052(8) 0.0036(8)
C31 0.0220(8) 0.0247(9) 0.0279(9) -0.0030(7) -0.0088(7) -0.0036(7)
C24 0.0284(10) 0.0289(10) 0.0225(8) -0.0148(8) -0.0025(7) 0.0001(7)
C10 0.0237(9) 0.0319(10) 0.0237(8) -0.0165(8) -0.0047(7) -0.0012(7)
C14 0.0284(9) 0.0346(10) 0.0203(8) -0.0158(8) -0.0015(7) -0.0081(7)
C22 0.0217(9) 0.0217(9) 0.0494(12) -0.0043(7) -0.0113(8) -0.0079(8)
C36 0.0277(9) 0.0288(10) 0.0245(9) -0.0109(8) 0.0051(7) -0.0030(7)
C6 0.0455(12) 0.0284(10) 0.0246(9) -0.0174(9) 0.0048(8) -0.0004(8)
C3 0.0223(9) 0.0377(11) 0.0269(9) -0.0088(8) 0.0019(7) -0.0017(8)
C33 0.0346(11) 0.0488(13) 0.0231(9) -0.0075(10) -0.0076(8) -0.0129(9)
C4 0.0238(9) 0.0446(12) 0.0339(10) -0.0145(9) 0.0092(8) -0.0126(9)
C5 0.0415(11) 0.0329(10) 0.0246(9) -0.0237(9) 0.0122(8) -0.0102(8)
S1 0.01888(19) 0.0184(2) 0.0239(2) -0.00335(16) -0.00497(16) 0.00134(16)
Cl1 0.0247(2) 0.0459(3) 0.0279(2) -0.0063(2) -0.00292(18) -0.0117(2)

loop_
_atom_type_symbol
_atom_type_scat_dispersion_real
_atom_type_scat_dispersion_imag
_atom_type_scat_Cromer_Mann_a1
_atom_type_scat_Cromer_Mann_a2
_atom_type_scat_Cromer_Mann_a3
_atom_type_scat_Cromer_Mann_a4
_atom_type_scat_Cromer_Mann_b1
_atom_type_scat_Cromer_Mann_b2
_atom_type_scat_Cromer_Mann_b3
_atom_type_scat_Cromer_Mann_b4
_atom_type_scat_Cromer_Mann_c
_atom_type_scat_source
_atom_type_scat_dispersion_source
C 0.00347 0.00161 2.31000 1.02000 1.58860 0.86500 20.84390 10.20750 0.56870 51.65120 0.215599998832 'International Tables Volume C Table 6.1.1.4 (pp. 500-502)' 'Henke, Gullikson and Davis, At. Data and Nucl. Data Tables, 1993, 54, 2'
Ge 0.18162 1.86805 16.08160 6.37470 3.70680 3.68300 2.85090 0.25160 11.44680 54.76250 2.13129997253 'International Tables Volume C Table 6.1.1.4 (pp. 500-502)' 'Henke, Gullikson and Davis, At. Data and Nucl. Data Tables, 1993, 54, 2'
Cl 0.14873 0.16029 11.46040 7.19640 6.25560 1.64550 0.01040 1.16620 18.51940 47.77840 -9.55739974976 'International Tables Volume C Table 6.1.1.4 (pp. 500-502)' 'Henke, Gullikson and Davis, At. Data and Nucl. Data Tables, 1993, 54, 2'
H 0.00000 0.00000 0.49300 0.32291 0.14019 0.04081 10.51090 26.12570 3.14236 57.79970 0.0030380000826 'International Tables Volume C Table 6.1.1.4 (pp. 500-502)' 'Henke, Gullikson and Davis, At. Data and Nucl. Data Tables, 1993, 54, 2'
Si 0.08192 0.07060 6.29150 3.03530 1.98910 1.54100 2.43860 32.33370 0.67850 81.69370 1.14069998264 'International Tables Volume C Table 6.1.1.4 (pp. 500-502)' 'Henke, Gullikson and Davis, At. Data and Nucl. Data Tables, 1993, 54, 2'
N 0.00653 0.00323 12.21260 3.13220 2.01250 1.16630 0.00570 9.89330 28.99750 0.58260 -11.5290002823 'International Tables Volume C Table 6.1.1.4 (pp. 500-502)' 'Henke, Gullikson and Davis, At. Data and Nucl. Data Tables, 1993, 54, 2'
S 0.12424 0.12443 6.90530 5.20340 1.43790 1.58630 1.46790 22.21510 0.25360 56.17200 0.866900026798 'International Tables Volume C Table 6.1.1.4 (pp. 500-502)' 'Henke, Gullikson and Davis, At. Data and Nucl. Data Tables, 1993, 54, 2'
Cu 0.34125 1.28947 13.33800 7.16760 5.61580 1.67350 3.58280 0.24700 11.39660 64.81260 1.19099998474 'International Tables Volume C Table 6.1.1.4 (pp. 500-502)' 'Henke, Gullikson and Davis, At. Data and Nucl. Data Tables, 1993, 54, 2'

loop_
_geom_angle_atom_site_label_1
_geom_angle_atom_site_label_2
_geom_angle_atom_site_label_3
_geom_angle
_geom_angle_site_symmetry_1
_geom_angle_site_symmetry_3
_geom_angle_publ_flag
N1 Ge1 N2 96.13(6) . . ?
N3 Ge1 N2 111.97(6) . . ?
N3 Ge1 N1 111.33(6) . . ?
S1 Ge1 N2 108.15(4) . . ?
S1 Ge1 N1 111.22(4) . . ?
S1 Ge1 N3 116.22(4) . . ?
Cl1 Cu1 S1 178.01(2) . . ?
C35 Si1 N3 111.33(7) . . ?
C34 Si1 N3 110.92(7) . . ?
C34 Si1 C35 112.18(9) . . ?
C36 Si1 N3 111.48(8) . . ?
C36 Si1 C35 105.38(8) . . ?
C36 Si1 C34 105.28(9) . . ?
C37 Si2 N3 111.14(7) . . ?
C39 Si2 N3 111.58(8) . . ?
C39 Si2 C37 107.34(8) . . ?
C38 Si2 N3 110.17(7) . . ?
C38 Si2 C37 108.23(8) . . ?
C38 Si2 C39 108.25(8) . . ?
C8 N2 Ge1 122.19(10) . . ?
C11 N2 Ge1 129.68(11) . . ?
C11 N2 C8 106.64(13) . . ?
C12 N1 Ge1 122.27(10) . . ?
C15 N1 Ge1 130.64(11) . . ?
C15 N1 C12 106.37(13) . . ?
Si1 N3 Ge1 117.84(7) . . ?
Si2 N3 Ge1 123.08(7) . . ?
Si2 N3 Si1 119.02(7) . . ?
C17 C16 C21 120.02(15) . . ?
C15 C16 C21 121.13(15) . . ?
C15 C16 C17 117.68(15) . . ?
C21 C20 H20 119.5(13) . . ?
C19 C20 H20 118.2(13) . . ?
C19 C20 C21 122.20(16) . . ?
C26 C25 C30 120.19(15) . . ?
C11 C25 C30 120.06(15) . . ?
C11 C25 C26 118.72(15) . . ?
C1 C8 N2 125.45(14) . . ?
C9 C8 N2 108.66(14) . . ?
C9 C8 C1 125.87(15) . . ?
C20 C21 C16 118.69(15) . . ?
C22 C21 C16 122.69(16) . . ?
C22 C21 C20 118.30(16) . . ?
C12 C1 C8 125.60(15) . . ?
C2 C1 C8 116.02(14) . . ?
C2 C1 C12 118.37(14) . . ?
C32 C30 C25 118.61(15) . . ?
C31 C30 C25 121.75(15) . . ?
C31 C30 C32 119.59(15) . . ?
H32 C32 C30 119.11(10) . . ?
C29 C32 C30 121.79(16) . . ?
C29 C32 H32 119.11(10) . . ?
C18 C19 C20 118.08(15) . . ?
C24 C19 C20 120.68(16) . . ?
C24 C19 C18 121.09(16) . . ?
C1 C12 N1 125.61(14) . . ?
C13 C12 N1 108.32(14) . . ?
C13 C12 C1 126.06(15) . . ?
C18 C17 C16 118.81(15) . . ?
C23 C17 C16 121.67(15) . . ?
C23 C17 C18 119.30(15) . . ?
C28 C26 C25 118.88(15) . . ?
C27 C26 C25 120.96(16) . . ?
C27 C26 C28 119.94(16) . . ?
C25 C11 N2 128.09(14) . . ?
C10 C11 N2 109.17(14) . . ?
C10 C11 C25 122.74(15) . . ?
C7 C2 C1 120.78(16) . . ?
C3 C2 C1 119.47(16) . . ?
C3 C2 C7 119.72(16) . . ?
H13 C13 C12 123.5(12) . . ?
C14 C13 C12 107.48(15) . . ?
C14 C13 H13 129.0(12) . . ?
H37a C37 Si2 109.5 . . ?
H37b C37 Si2 109.5 . . ?
H37b C37 H37a 109.5 . . ?
H37c C37 Si2 109.5 . . ?
H37c C37 H37a 109.5 . . ?
H37c C37 H37b 109.5 . . ?
C17 C18 C19 121.76(16) . . ?
H18 C18 C19 120.5(12) . . ?
H18 C18 C17 117.7(12) . . ?
H28 C28 C26 118.8(12) . . ?
C29 C28 C26 121.48(16) . . ?
C29 C28 H28 119.7(12) . . ?
C28 C29 C32 118.38(16) . . ?
C33 C29 C32 120.90(17) . . ?
C33 C29 C28 120.71(17) . . ?
H39a C39 Si2 109.5 . . ?
H39b C39 Si2 109.5 . . ?
H39b C39 H39a 109.5 . . ?
H39c C39 Si2 109.5 . . ?
H39c C39 H39a 109.5 . . ?
H39c C39 H39b 109.5 . . ?
H35a C35 Si1 109.5 . . ?
H35b C35 Si1 109.5 . . ?
H35b C35 H35a 109.5 . . ?
H35c C35 Si1 109.5 . . ?
H35c C35 H35a 109.5 . . ?
H35c C35 H35b 109.5 . . ?
H23a C23 C17 109.5 . . ?
H23b C23 C17 109.5 . . ?
H23b C23 H23a 109.5 . . ?
H23c C23 C17 109.5 . . ?
H23c C23 H23a 109.5 . . ?
H23c C23 H23b 109.5 . . ?
C16 C15 N1 128.37(14) . . ?
C14 C15 N1 109.77(15) . . ?
C14 C15 C16 121.86(15) . . ?
H9 C9 C8 126.42(10) . . ?
C10 C9 C8 107.17(15) . . ?
C10 C9 H9 126.42(10) . . ?
H7 C7 C2 120.15(10) . . ?
C6 C7 C2 119.69(18) . . ?
C6 C7 H7 120.15(13) . . ?
H34a C34 Si1 109.5 . . ?
H34b C34 Si1 109.5 . . ?
H34b C34 H34a 109.5 . . ?
H34c C34 Si1 109.5 . . ?
H34c C34 H34a 109.5 . . ?
H34c C34 H34b 109.5 . . ?
H38a C38 Si2 109.5 . . ?
H38b C38 Si2 109.5 . . ?
H38b C38 H38a 109.5 . . ?
H38c C38 Si2 109.5 . . ?
H38c C38 H38a 109.5 . . ?
H38c C38 H38b 109.5 . . ?
H27a C27 C26 110.8(14) . . ?
H27b C27 C26 111.0(14) . . ?
H27b C27 H27a 105(2) . . ?
H27c C27 C26 111.0(13) . . ?
H27c C27 H27a 107.2(19) . . ?
H27c C27 H27b 111.3(19) . . ?
H31a C31 C30 109.5 . . ?
H31b C31 C30 109.5 . . ?
H31b C31 H31a 109.5 . . ?
H31c C31 C30 109.5 . . ?
H31c C31 H31a 109.5 . . ?
H31c C31 H31b 109.5 . . ?
H24a C24 C19 113.3(14) . . ?
H24b C24 C19 112.3(15) . . ?
H24b C24 H24a 102.1(19) . . ?
H24c C24 C19 109.4(14) . . ?
H24c C24 H24a 113(2) . . ?
H24c C24 H24b 107(2) . . ?
C9 C10 C11 108.33(15) . . ?
H10 C10 C11 124.6(13) . . ?
H10 C10 C9 127.0(13) . . ?
C15 C14 C13 108.02(15) . . ?
H14 C14 C13 130.2(13) . . ?
H14 C14 C15 121.8(13) . . ?
H22a C22 C21 109.5 . . ?
H22b C22 C21 109.5 . . ?
H22b C22 H22a 109.5 . . ?
H22c C22 C21 109.5 . . ?
H22c C22 H22a 109.5 . . ?
H22c C22 H22b 109.5 . . ?
H36a C36 Si1 109.5 . . ?
H36b C36 Si1 109.5 . . ?
H36b C36 H36a 109.5 . . ?
H36c C36 Si1 109.5 . . ?
H36c C36 H36a 109.5 . . ?
H36c C36 H36b 109.5 . . ?
H6 C6 C7 119.86(13) . . ?
C5 C6 C7 120.27(19) . . ?
C5 C6 H6 119.86(12) . . ?
H3 C3 C2 119.99(11) . . ?
C4 C3 C2 120.02(19) . . ?
C4 C3 H3 119.99(13) . . ?
H33a C33 C29 109.5 . . ?
H33b C33 C29 109.5 . . ?
H33b C33 H33a 109.5 . . ?
H33c C33 C29 109.5 . . ?
H33c C33 H33a 109.5 . . ?
H33c C33 H33b 109.5 . . ?
H4 C4 C3 119.98(13) . . ?
C5 C4 C3 120.03(19) . . ?
C5 C4 H4 119.98(11) . . ?
C4 C5 C6 120.24(17) . . ?
H5 C5 C6 119.88(12) . . ?
H5 C5 C4 119.88(11) . . ?
Cu1 S1 Ge1 95.749(18) . . ?

loop_
_geom_bond_atom_site_label_1
_geom_bond_atom_site_label_2
_geom_bond_distance
_geom_bond_site_symmetry_2
_geom_bond_publ_flag
Ge1 N2 1.9370(13) . ?
Ge1 N1 1.9423(13) . ?
Ge1 N3 1.8190(13) . ?
Ge1 S1 2.1291(4) . ?
Cu1 S1 2.1457(5) . ?
Cu1 Cl1 2.1076(5) . ?
Si1 N3 1.7830(14) . ?
Si1 C35 1.8573(17) . ?
Si1 C34 1.8573(18) . ?
Si1 C36 1.8768(18) . ?
Si2 N3 1.7639(14) . ?
Si2 C37 1.8729(18) . ?
Si2 C39 1.8817(18) . ?
Si2 C38 1.8670(17) . ?
N2 C8 1.407(2) . ?
N2 C11 1.375(2) . ?
N1 C12 1.413(2) . ?
N1 C15 1.369(2) . ?
C16 C21 1.398(2) . ?
C16 C17 1.411(2) . ?
C16 C15 1.488(2) . ?
C20 H20 0.91(2) . ?
C20 C21 1.392(2) . ?
C20 C19 1.389(2) . ?
C25 C30 1.401(2) . ?
C25 C26 1.405(2) . ?
C25 C11 1.485(2) . ?
C8 C1 1.397(2) . ?
C8 C9 1.403(2) . ?
C21 C22 1.509(2) . ?
C1 C12 1.386(2) . ?
C1 C2 1.498(2) . ?
C30 C32 1.398(2) . ?
C30 C31 1.506(2) . ?
C32 H32 0.9500 . ?
C32 C29 1.387(3) . ?
C19 C18 1.390(2) . ?
C19 C24 1.505(2) . ?
C12 C13 1.414(2) . ?
C17 C18 1.392(2) . ?
C17 C23 1.511(2) . ?
C26 C28 1.392(2) . ?
C26 C27 1.510(2) . ?
C11 C10 1.398(2) . ?
C2 C7 1.390(3) . ?
C2 C3 1.389(3) . ?
C13 H13 0.96(2) . ?
C13 C14 1.368(3) . ?
C37 H37a 0.9800 . ?
C37 H37b 0.9800 . ?
C37 H37c 0.9800 . ?
C18 H18 0.94(2) . ?
C28 H28 0.97(2) . ?
C28 C29 1.394(3) . ?
C29 C33 1.509(2) . ?
C39 H39a 0.9800 . ?
C39 H39b 0.9800 . ?
C39 H39c 0.9800 . ?
C35 H35a 0.9800 . ?
C35 H35b 0.9800 . ?
C35 H35c 0.9800 . ?
C23 H23a 0.9800 . ?
C23 H23b 0.9800 . ?
C23 H23c 0.9800 . ?
C15 C14 1.404(2) . ?
C9 H9 0.9500 . ?
C9 C10 1.378(2) . ?
C7 H7 0.9500 . ?
C7 C6 1.397(3) . ?
C34 H34a 0.9800 . ?
C34 H34b 0.9800 . ?
C34 H34c 0.9800 . ?
C38 H38a 0.9800 . ?
C38 H38b 0.9800 . ?
C38 H38c 0.9800 . ?
C27 H27a 0.94(2) . ?
C27 H27b 0.94(2) . ?
C27 H27c 1.00(2) . ?
C31 H31a 0.9800 . ?
C31 H31b 0.9800 . ?
C31 H31c 0.9800 . ?
C24 H24a 0.97(2) . ?
C24 H24b 0.91(2) . ?
C24 H24c 0.93(2) . ?
C10 H10 0.90(2) . ?
C14 H14 0.92(2) . ?
C22 H22a 0.9800 . ?
C22 H22b 0.9800 . ?
C22 H22c 0.9800 . ?
C36 H36a 0.9800 . ?
C36 H36b 0.9800 . ?
C36 H36c 0.9800 . ?
C6 H6 0.9500 . ?
C6 C5 1.376(3) . ?
C3 H3 0.9500 . ?
C3 C4 1.394(3) . ?
C33 H33a 0.9800 . ?
C33 H33b 0.9800 . ?
C33 H33c 0.9800 . ?
C4 H4 0.9500 . ?
C4 C5 1.380(3) . ?
C5 H5 0.9500 . ?

loop_
_geom_torsion_atom_site_label_1
_geom_torsion_atom_site_label_2
_geom_torsion_atom_site_label_3
_geom_torsion_atom_site_label_4
_geom_torsion
_geom_torsion_site_symmetry_1
_geom_torsion_site_symmetry_2
_geom_torsion_site_symmetry_3
_geom_torsion_site_symmetry_4
_geom_torsion_publ_flag
Ge1 N2 C8 C1 -12.60(14) . . . . ?
Ge1 N2 C8 C9 168.87(13) . . . . ?
Ge1 N2 C11 C25 13.03(16) . . . . ?
Ge1 N2 C11 C10 -167.96(15) . . . . ?
Ge1 N1 C12 C1 7.05(15) . . . . ?
Ge1 N1 C12 C13 -172.43(14) . . . . ?
Ge1 N1 C15 C16 -7.69(17) . . . . ?
Ge1 N1 C15 C14 172.04(16) . . . . ?
N2 C8 C1 C12 -0.8(2) . . . . ?
N2 C8 C1 C2 178.08(17) . . . . ?
N2 C8 C9 C10 -0.59(16) . . . . ?
N2 C11 C25 C30 -94.15(18) . . . . ?
N2 C11 C25 C26 97.40(18) . . . . ?
N2 C11 C10 C9 1.60(15) . . . . ?
N1 C12 C1 C8 3.9(2) . . . . ?
N1 C12 C1 C2 -175.01(17) . . . . ?
N1 C12 C13 C14 0.10(16) . . . . ?
N1 C15 C16 C21 82.10(19) . . . . ?
N1 C15 C16 C17 -110.23(18) . . . . ?
N1 C15 C14 C13 -1.75(16) . . . . ?
C16 C21 C20 C19 -2.92(18) . . . . ?
C16 C17 C18 C19 2.72(18) . . . . ?
C16 C15 C14 C13 178.00(18) . . . . ?
C20 C19 C18 C17 1.69(18) . . . . ?
C25 C30 C32 C29 1.75(19) . . . . ?
C25 C26 C28 C29 -2.13(18) . . . . ?
C25 C11 C10 C9 -179.32(18) . . . . ?
C8 C1 C12 C13 -176.73(17) . . . . ?
C8 C1 C2 C7 103.23(17) . . . . ?
C8 C1 C2 C3 -74.62(18) . . . . ?
C8 C9 C10 C11 -0.59(16) . . . . ?
C1 C12 C13 C14 -179.4(2) . . . . ?
C1 C2 C7 C6 -176.46(17) . . . . ?
C1 C2 C3 C4 177.46(17) . . . . ?
C30 C32 C29 C28 4.4(2) . . . . ?
C30 C32 C29 C33 -175.74(17) . . . . ?
C32 C29 C28 C26 -4.20(19) . . . . ?
C19 C18 C17 C23 -171.96(16) . . . . ?
C12 C13 C14 C15 0.97(17) . . . . ?
C26 C28 C29 C33 175.94(17) . . . . ?
C2 C7 C6 C5 -1.0(2) . . . . ?
C2 C3 C4 C5 -1.0(2) . . . . ?
C7 C6 C5 C4 -0.4(2) . . . . ?
C6 C5 C4 C3 1.4(2) . . . . ?

loop_
_smtbx_masks_void_nr
_smtbx_masks_void_average_x
_smtbx_masks_void_average_y
_smtbx_masks_void_average_z
_smtbx_masks_void_volume
_smtbx_masks_void_count_electrons
_smtbx_masks_void_content
1 0.000 0.000 0.000 250.7 69.5 ?
